data_4037551
loop_
_publ_author_name
'Li, Xinhong'
'Wang, Songmeng'
'Li, Shengli'
'Li, Kangming'
'Mo, Xin'
'Liu, Lingyan'
'Chang, Weixing'
'Li, Jing'

_publ_section_title
;
 Temperature-Controlled Divergent Hydroamination Cyclization
 [2+2]-Cycloaddition Cascade Reactions of Homopropargylic Amines with
 2-Butynedioates: Direct Access To Pyrrolo- b-cyclobutene and Dihydro-1
 H-azepines.
;
_journal_issue 3
_journal_name_full 'The Journal of organic chemistry'
_journal_page_first 1288
_journal_page_last 1298
_journal_paper_doi 10.1021/acs.joc.8b02730
_journal_volume 84
_journal_year 2019
_chemical_formula_sum 'C22 H21 N O4'
_chemical_formula_weight 363.40
_space_group_crystal_system monoclinic
_space_group_IT_number 14
_space_group_name_Hall '-P 2yn'
_space_group_name_H-M_alt 'P 1 21/n 1'
_atom_sites_solution_hydrogens geom
_audit_creation_method SHELXL-2014/8
_cell_angle_alpha 90
_cell_angle_beta 94.87(3)
_cell_angle_gamma 90
_cell_formula_units_Z 4
_cell_length_a 8.9323(18)
_cell_length_b 5.4480(11)
_cell_length_c 38.734(8)
_cell_measurement_reflns_used 3363
_cell_measurement_temperature 113(2)
_cell_measurement_theta_max 27.7791
_cell_measurement_theta_min 2.3044
_cell_volume 1878.1(7)
_computing_cell_refinement crystalclear
_computing_data_collection crystalclear
_computing_data_reduction crystalclear
_computing_molecular_graphics 'Bruker SHELXTL'
_computing_publication_material 'Bruker SHELXTL'
_computing_structure_refinement 'SHELXL-97 (Sheldrick, 1997)'
_computing_structure_solution 'SHELXS-97 (Sheldrick, 1990)'
_diffrn_ambient_temperature 113(2)
_diffrn_measured_fraction_theta_full 0.974
_diffrn_measured_fraction_theta_max 0.974
_diffrn_measurement_device_type 'rigaku saturn'
_diffrn_radiation_type MoK\a
_diffrn_radiation_wavelength 0.71073
_diffrn_reflns_av_R_equivalents 0.0775
_diffrn_reflns_av_unetI/netI 0.0699
_diffrn_reflns_Laue_measured_fraction_full 0.974
_diffrn_reflns_Laue_measured_fraction_max 0.974
_diffrn_reflns_limit_h_max 10
_diffrn_reflns_limit_h_min -10
_diffrn_reflns_limit_k_max 6
_diffrn_reflns_limit_k_min -6
_diffrn_reflns_limit_l_max 46
_diffrn_reflns_limit_l_min -46
_diffrn_reflns_number 11033
_diffrn_reflns_point_group_measured_fraction_full 0.974
_diffrn_reflns_point_group_measured_fraction_max 0.974
_diffrn_reflns_theta_full 25.007
_diffrn_reflns_theta_max 25.007
_diffrn_reflns_theta_min 2.304
_diffrn_standards_decay_% 0
_diffrn_standards_interval_count 0
_diffrn_standards_interval_time 0
_diffrn_standards_number 0
_exptl_absorpt_coefficient_mu 0.089
_exptl_absorpt_correction_T_max 1.0000
_exptl_absorpt_correction_T_min 0.5442
_exptl_absorpt_correction_type multi-scan
_exptl_absorpt_process_details crystalclear
_exptl_crystal_density_diffrn 1.285
_exptl_crystal_F_000 768
_exptl_crystal_size_max 0.200
_exptl_crystal_size_mid 0.180
_exptl_crystal_size_min 0.120
_refine_diff_density_max 0.253
_refine_diff_density_min -0.324
_refine_diff_density_rms 0.067
_refine_ls_extinction_coef 0.019(5)
_refine_ls_extinction_expression Fc^*^=kFc[1+0.001xFc^2^\l^3^/sin(2\q)]^-1/4^
_refine_ls_extinction_method 'SHELXL-2014/8 (Sheldrick 2014'
_refine_ls_goodness_of_fit_ref 1.060
_refine_ls_hydrogen_treatment constr
_refine_ls_matrix_type full
_refine_ls_number_parameters 247
_refine_ls_number_reflns 3245
_refine_ls_number_restraints 0
_refine_ls_restrained_S_all 1.060
_refine_ls_R_factor_all 0.1080
_refine_ls_R_factor_gt 0.0854
_refine_ls_shift/su_max 0.003
_refine_ls_shift/su_mean 0.001
_refine_ls_structure_factor_coef Fsqd
_refine_ls_weighting_details 'w=1/[\s^2^(Fo^2^)+(0.1534P)^2^+0.6581P] where P=(Fo^2^+2Fc^2^)/3'
_refine_ls_weighting_scheme calc
_refine_ls_wR_factor_gt 0.2358
_refine_ls_wR_factor_ref 0.2588
_reflns_Friedel_coverage 0.000
_reflns_number_gt 2523
_reflns_number_total 3245
_reflns_threshold_expression 'I > 2\s(I)'
_cod_data_source_file jo8b02730_si_002.cif
_cod_data_source_block shelxl
_cod_depositor_comments
;
The following automatic conversions were performed:

data item '_exptl_absorpt_correction_type' value 'Multi-scan' was
changed to 'multi-scan' in accordance with the
/home/saulius/struct/COD-crude-data/automatic-downloads/DataCite-retrospective/ACS/depositions/lib/dictionaries/cif_core.dic
dictionary named 'cif_core.dic' version 2.4.2 last updated on
2011-04-26.

Automatic conversion script
Id: cif_fix_values 6909 2019-04-08 15:41:33Z antanas 
;
_cod_original_sg_symbol_H-M 'P 21/n'
_cod_database_code 4037551
_shelx_shelxl_version_number 2014/8
_shelx_space_group_comment
;
The symmetry employed for this shelxl refinement is uniquely defined
by the following loop, which should always be used as a source of
symmetry information in preference to the above space-group names.
They are only intended as comments.
;
_shelx_estimated_absorpt_t_min 0.983
_shelx_estimated_absorpt_t_max 0.989

loop_
_space_group_symop_operation_xyz
'x, y, z'
'-x+1/2, y+1/2, -z+1/2'
'-x, -y, -z'
'x-1/2, -y-1/2, z-1/2'

loop_
_atom_site_label
_atom_site_type_symbol
_atom_site_fract_x
_atom_site_fract_y
_atom_site_fract_z
_atom_site_U_iso_or_equiv
_atom_site_adp_type
_atom_site_occupancy
_atom_site_site_symmetry_order
_atom_site_calc_flag
_atom_site_refinement_flags_posn
_atom_site_refinement_flags_adp
O1 O 1.0101(3) 1.0595(5) 0.07553(7) 0.0439(7) Uani 1 1 d . .
O2 O 1.0285(4) 0.6826(6) 0.05327(11) 0.0724(11) Uani 1 1 d . .
O3 O 0.7331(3) 1.1678(5) 0.02446(6) 0.0414(7) Uani 1 1 d . .
O4 O 0.4920(3) 1.1662(5) 0.03815(7) 0.0485(8) Uani 1 1 d . .
N1 N 0.7622(3) 0.6687(5) 0.13844(7) 0.0304(7) Uani 1 1 d . .
C1 C 0.5365(4) 1.0786(6) 0.19428(9) 0.0326(9) Uani 1 1 d . .
H1 H 0.5131 1.2110 0.1788 0.039 Uiso 1 1 calc R U
C2 C 0.4861(4) 1.0846(7) 0.22729(10) 0.0370(9) Uani 1 1 d . .
H2 H 0.4281 1.2195 0.2341 0.044 Uiso 1 1 calc R U
C3 C 0.5208(4) 0.8926(7) 0.25021(9) 0.0368(9) Uani 1 1 d . .
H3 H 0.4867 0.8960 0.2728 0.044 Uiso 1 1 calc R U
C4 C 0.6059(4) 0.6950(7) 0.24002(9) 0.0341(9) Uani 1 1 d . .
H4 H 0.6306 0.5643 0.2557 0.041 Uiso 1 1 calc R U
C5 C 0.6549(4) 0.6894(6) 0.20666(9) 0.0304(8) Uani 1 1 d . .
H5 H 0.7120 0.5535 0.1997 0.036 Uiso 1 1 calc R U
C6 C 0.6208(4) 0.8813(7) 0.18348(9) 0.0305(8) Uani 1 1 d . .
C7 C 0.6623(4) 0.8747(7) 0.14604(9) 0.0311(8) Uani 1 1 d . .
H7 H 0.7107 1.0335 0.1404 0.037 Uiso 1 1 calc R U
C8 C 0.5217(4) 0.8329(8) 0.12083(9) 0.0385(10) Uani 1 1 d . .
H8A H 0.4508 0.7193 0.1310 0.046 Uiso 1 1 calc R U
H8B H 0.4695 0.9900 0.1152 0.046 Uiso 1 1 calc R U
C9 C 0.5812(4) 0.7211(7) 0.08862(9) 0.0364(9) Uani 1 1 d . .
H9 H 0.5110 0.6047 0.0755 0.044 Uiso 1 1 calc R U
C10 C 0.6685(4) 0.8888(7) 0.06618(9) 0.0346(9) Uani 1 1 d . .
C11 C 0.8041(4) 0.7963(7) 0.07661(9) 0.0327(9) Uani 1 1 d . .
C12 C 0.7383(4) 0.6109(7) 0.10116(9) 0.0344(9) Uani 1 1 d . .
H12 H 0.7525 0.4344 0.0951 0.041 Uiso 1 1 calc R U
C13 C 0.9149(4) 0.6703(6) 0.15248(8) 0.0296(8) Uani 1 1 d . .
C14 C 0.9729(4) 0.8544(7) 0.17506(9) 0.0323(8) Uani 1 1 d . .
H14 H 0.9105 0.9871 0.1807 0.039 Uiso 1 1 calc R U
C15 C 1.1214(4) 0.8446(7) 0.18925(9) 0.0351(9) Uani 1 1 d . .
H15 H 1.1590 0.9710 0.2045 0.042 Uiso 1 1 calc R U
C16 C 1.2147(4) 0.6541(8) 0.18149(10) 0.0402(10) Uani 1 1 d . .
H16 H 1.3153 0.6473 0.1916 0.048 Uiso 1 1 calc R U
C17 C 1.1593(4) 0.4728(8) 0.15871(10) 0.0409(10) Uani 1 1 d . .
H17 H 1.2230 0.3420 0.1529 0.049 Uiso 1 1 calc R U
C18 C 1.0117(4) 0.4807(7) 0.14424(10) 0.0380(9) Uani 1 1 d . .
H18 H 0.9759 0.3558 0.1285 0.046 Uiso 1 1 calc R U
C19 C 0.9593(4) 0.8384(7) 0.06711(9) 0.0366(9) Uani 1 1 d . .
C20 C 1.1594(5) 1.1181(9) 0.06515(14) 0.0574(13) Uani 1 1 d . .
H20A H 1.2327 1.0016 0.0760 0.086 Uiso 1 1 calc R U
H20B H 1.1869 1.2851 0.0726 0.086 Uiso 1 1 calc R U
H20C H 1.1588 1.1067 0.0399 0.086 Uiso 1 1 calc R U
C21 C 0.6189(4) 1.0878(7) 0.04166(9) 0.0331(9) Uani 1 1 d . .
C22 C 0.7009(5) 1.3691(7) 0.00059(10) 0.0436(10) Uani 1 1 d . .
H22A H 0.6285 1.3153 -0.0183 0.065 Uiso 1 1 calc R U
H22B H 0.7939 1.4218 -0.0089 0.065 Uiso 1 1 calc R U
H22C H 0.6585 1.5066 0.0128 0.065 Uiso 1 1 calc R U

loop_
_atom_site_aniso_label
_atom_site_aniso_U_11
_atom_site_aniso_U_22
_atom_site_aniso_U_33
_atom_site_aniso_U_23
_atom_site_aniso_U_13
_atom_site_aniso_U_12
O1 0.0315(15) 0.0539(17) 0.0469(16) -0.0099(13) 0.0070(12) -0.0008(13)
O2 0.068(2) 0.0524(19) 0.103(3) -0.0093(19) 0.048(2) -0.0003(17)
O3 0.0353(15) 0.0574(17) 0.0314(14) 0.0144(13) 0.0028(11) 0.0027(13)
O4 0.0387(17) 0.0626(19) 0.0448(17) 0.0103(14) 0.0065(13) 0.0090(14)
N1 0.0311(16) 0.0401(17) 0.0190(14) -0.0014(12) -0.0026(12) 0.0017(13)
C1 0.029(2) 0.0344(19) 0.0329(19) 0.0022(15) -0.0030(15) -0.0006(15)
C2 0.032(2) 0.043(2) 0.035(2) -0.0053(16) 0.0009(16) 0.0022(17)
C3 0.033(2) 0.053(2) 0.0252(18) -0.0027(16) 0.0018(15) -0.0060(17)
C4 0.030(2) 0.042(2) 0.0288(19) 0.0021(16) -0.0033(15) -0.0041(16)
C5 0.0304(19) 0.0335(18) 0.0272(18) 0.0012(14) 0.0027(14) -0.0006(15)
C6 0.0234(18) 0.042(2) 0.0251(18) -0.0003(14) -0.0025(14) -0.0035(15)
C7 0.0302(19) 0.0385(19) 0.0239(18) 0.0010(14) -0.0026(14) -0.0008(15)
C8 0.031(2) 0.058(2) 0.0252(19) 0.0049(17) -0.0014(15) -0.0025(18)
C9 0.037(2) 0.047(2) 0.0239(18) 0.0039(16) -0.0037(15) -0.0093(17)
C10 0.039(2) 0.044(2) 0.0205(17) -0.0009(15) 0.0011(15) -0.0040(17)
C11 0.036(2) 0.042(2) 0.0199(17) -0.0043(15) 0.0009(15) -0.0007(16)
C12 0.037(2) 0.042(2) 0.0232(18) -0.0052(15) -0.0022(15) -0.0087(17)
C13 0.0298(19) 0.0371(19) 0.0220(17) 0.0061(14) 0.0035(14) -0.0019(15)
C14 0.031(2) 0.039(2) 0.0267(18) 0.0009(15) 0.0031(15) 0.0004(16)
C15 0.031(2) 0.042(2) 0.0314(19) -0.0043(16) -0.0019(15) -0.0048(16)
C16 0.026(2) 0.056(2) 0.039(2) 0.0065(18) 0.0007(16) -0.0056(18)
C17 0.034(2) 0.046(2) 0.043(2) 0.0006(18) 0.0081(17) 0.0066(18)
C18 0.037(2) 0.045(2) 0.033(2) -0.0028(16) 0.0039(16) -0.0025(17)
C19 0.040(2) 0.041(2) 0.0299(19) 0.0007(16) 0.0074(16) 0.0049(18)
C20 0.037(2) 0.068(3) 0.068(3) -0.004(2) 0.011(2) -0.005(2)
C21 0.037(2) 0.041(2) 0.0211(17) -0.0026(15) 0.0036(15) -0.0021(17)
C22 0.049(3) 0.050(2) 0.032(2) 0.0100(18) 0.0055(18) 0.0034(19)

loop_
_atom_type_symbol
_atom_type_description
_atom_type_scat_dispersion_real
_atom_type_scat_dispersion_imag
_atom_type_scat_source
C C 0.0033 0.0016 'International Tables Vol C Tables 4.2.6.8 and 6.1.1.4'
H H 0.0000 0.0000 'International Tables Vol C Tables 4.2.6.8 and 6.1.1.4'
N N 0.0061 0.0033 'International Tables Vol C Tables 4.2.6.8 and 6.1.1.4'
O O 0.0106 0.0060 'International Tables Vol C Tables 4.2.6.8 and 6.1.1.4'

loop_
_geom_angle_atom_site_label_1
_geom_angle_atom_site_label_2
_geom_angle_atom_site_label_3
_geom_angle
C19 O1 C20 115.8(3)
C21 O3 C22 116.5(3)
C13 N1 C12 115.4(3)
C13 N1 C7 119.6(3)
C12 N1 C7 108.5(3)
C2 C1 C6 121.2(3)
C2 C1 H1 119.4
C6 C1 H1 119.4
C3 C2 C1 119.8(3)
C3 C2 H2 120.1
C1 C2 H2 120.1
C2 C3 C4 119.9(3)
C2 C3 H3 120.1
C4 C3 H3 120.1
C3 C4 C5 119.9(3)
C3 C4 H4 120.0
C5 C4 H4 120.0
C6 C5 C4 120.6(3)
C6 C5 H5 119.7
C4 C5 H5 119.7
C5 C6 C1 118.5(3)
C5 C6 C7 122.4(3)
C1 C6 C7 118.9(3)
N1 C7 C6 114.0(3)
N1 C7 C8 103.6(3)
C6 C7 C8 110.8(3)
N1 C7 H7 109.5
C6 C7 H7 109.5
C8 C7 H7 109.5
C9 C8 C7 104.8(3)
C9 C8 H8A 110.8
C7 C8 H8A 110.8
C9 C8 H8B 110.8
C7 C8 H8B 110.8
H8A C8 H8B 108.9
C10 C9 C8 117.3(3)
C10 C9 C12 85.3(3)
C8 C9 C12 105.4(3)
C10 C9 H9 114.9
C8 C9 H9 114.9
C12 C9 H9 114.9
C11 C10 C21 132.8(3)
C11 C10 C9 95.5(3)
C21 C10 C9 131.7(3)
C10 C11 C19 135.0(3)
C10 C11 C12 92.9(3)
C19 C11 C12 132.0(3)
N1 C12 C11 115.7(3)
N1 C12 C9 105.9(3)
C11 C12 C9 86.3(3)
N1 C12 H12 115.1
C11 C12 H12 115.1
C9 C12 H12 115.1
C18 C13 C14 117.9(3)
C18 C13 N1 119.9(3)
C14 C13 N1 122.3(3)
C15 C14 C13 120.5(3)
C15 C14 H14 119.7
C13 C14 H14 119.7
C16 C15 C14 121.0(3)
C16 C15 H15 119.5
C14 C15 H15 119.5
C15 C16 C17 119.0(4)
C15 C16 H16 120.5
C17 C16 H16 120.5
C16 C17 C18 120.6(4)
C16 C17 H17 119.7
C18 C17 H17 119.7
C17 C18 C13 120.9(4)
C17 C18 H18 119.5
C13 C18 H18 119.5
O2 C19 O1 125.2(4)
O2 C19 C11 121.9(4)
O1 C19 C11 112.9(3)
O1 C20 H20A 109.5
O1 C20 H20B 109.5
H20A C20 H20B 109.5
O1 C20 H20C 109.5
H20A C20 H20C 109.5
H20B C20 H20C 109.5
O4 C21 O3 125.2(3)
O4 C21 C10 123.8(3)
O3 C21 C10 111.0(3)
O3 C22 H22A 109.5
O3 C22 H22B 109.5
H22A C22 H22B 109.5
O3 C22 H22C 109.5
H22A C22 H22C 109.5
H22B C22 H22C 109.5

loop_
_geom_bond_atom_site_label_1
_geom_bond_atom_site_label_2
_geom_bond_distance
O1 C19 1.319(5)
O1 C20 1.460(5)
O2 C19 1.202(4)
O3 C21 1.338(4)
O3 C22 1.448(4)
O4 C21 1.209(4)
N1 C13 1.424(4)
N1 C12 1.476(4)
N1 C7 1.479(4)
C1 C2 1.392(5)
C1 C6 1.397(5)
C1 H1 0.9500
C2 C3 1.390(5)
C2 H2 0.9500
C3 C4 1.394(5)
C3 H3 0.9500
C4 C5 1.400(5)
C4 H4 0.9500
C5 C6 1.395(5)
C5 H5 0.9500
C6 C7 1.527(5)
C7 C8 1.541(5)
C7 H7 1.0000
C8 C9 1.524(5)
C8 H8A 0.9900
C8 H8B 0.9900
C9 C10 1.521(5)
C9 C12 1.565(5)
C9 H9 1.0000
C10 C11 1.342(5)
C10 C21 1.484(5)
C11 C19 1.483(5)
C11 C12 1.538(5)
C12 H12 1.0000
C13 C18 1.401(5)
C13 C14 1.401(5)
C14 C15 1.393(5)
C14 H14 0.9500
C15 C16 1.380(5)
C15 H15 0.9500
C16 C17 1.387(6)
C16 H16 0.9500
C17 C18 1.389(5)
C17 H17 0.9500
C18 H18 0.9500
C20 H20A 0.9800
C20 H20B 0.9800
C20 H20C 0.9800
C22 H22A 0.9800
C22 H22B 0.9800
C22 H22C 0.9800

loop_
_geom_hbond_atom_site_label_D
_geom_hbond_atom_site_label_H
_geom_hbond_atom_site_label_A
_geom_hbond_distance_DH
_geom_hbond_distance_HA
_geom_hbond_distance_DA
_geom_hbond_angle_DHA
_geom_hbond_site_symmetry_A
C22 H22B O2 0.98 2.50 3.336(5) 143.0 3_775
C18 H18 O1 0.95 2.65 3.513(5) 151.4 1_545

loop_
_geom_torsion_atom_site_label_1
_geom_torsion_atom_site_label_2
_geom_torsion_atom_site_label_3
_geom_torsion_atom_site_label_4
_geom_torsion
C6 C1 C2 C3 0.5(5)
C1 C2 C3 C4 0.0(5)
C2 C3 C4 C5 -0.6(5)
C3 C4 C5 C6 0.7(5)
C4 C5 C6 C1 -0.2(5)
C4 C5 C6 C7 -175.6(3)
C2 C1 C6 C5 -0.4(5)
C2 C1 C6 C7 175.1(3)
C13 N1 C7 C6 -70.8(4)
C12 N1 C7 C6 154.0(3)
C13 N1 C7 C8 168.8(3)
C12 N1 C7 C8 33.5(3)
C5 C6 C7 N1 -9.5(5)
C1 C6 C7 N1 175.1(3)
C5 C6 C7 C8 106.8(4)
C1 C6 C7 C8 -68.6(4)
N1 C7 C8 C9 -33.4(4)
C6 C7 C8 C9 -156.0(3)
C7 C8 C9 C10 -71.4(4)
C7 C8 C9 C12 21.3(4)
C8 C9 C10 C11 105.0(4)
C12 C9 C10 C11 0.1(3)
C8 C9 C10 C21 -74.3(5)
C12 C9 C10 C21 -179.2(4)
C21 C10 C11 C19 -4.5(7)
C9 C10 C11 C19 176.2(4)
C21 C10 C11 C12 179.2(4)
C9 C10 C11 C12 -0.1(3)
C13 N1 C12 C11 -63.9(4)
C7 N1 C12 C11 73.4(4)
C13 N1 C12 C9 -157.5(3)
C7 N1 C12 C9 -20.2(4)
C10 C11 C12 N1 -105.8(3)
C19 C11 C12 N1 77.8(5)
C10 C11 C12 C9 0.1(3)
C19 C11 C12 C9 -176.4(4)
C10 C9 C12 N1 115.6(3)
C8 C9 C12 N1 -1.5(4)
C10 C9 C12 C11 -0.1(2)
C8 C9 C12 C11 -117.2(3)
C12 N1 C13 C18 -45.1(4)
C7 N1 C13 C18 -177.4(3)
C12 N1 C13 C14 136.0(3)
C7 N1 C13 C14 3.7(5)
C18 C13 C14 C15 -1.3(5)
N1 C13 C14 C15 177.6(3)
C13 C14 C15 C16 0.0(5)
C14 C15 C16 C17 1.1(5)
C15 C16 C17 C18 -0.8(6)
C16 C17 C18 C13 -0.5(6)
C14 C13 C18 C17 1.6(5)
N1 C13 C18 C17 -177.4(3)
C20 O1 C19 O2 3.5(6)
C20 O1 C19 C11 -176.7(3)
C10 C11 C19 O2 -113.8(5)
C12 C11 C19 O2 61.2(6)
C10 C11 C19 O1 66.4(5)
C12 C11 C19 O1 -118.7(4)
C22 O3 C21 O4 1.9(5)
C22 O3 C21 C10 -177.7(3)
C11 C10 C21 O4 -171.4(4)
C9 C10 C21 O4 7.7(6)
C11 C10 C21 O3 8.2(6)
C9 C10 C21 O3 -172.8(3)
